data_1520031
loop_
_publ_author_name
'Guly\'as, Henrik'
'Rivilla, Ivan'
'Curreli, Simona'
'Freixa, Zoraida'
'van Leeuwen, Piet W. N. M.'

_publ_section_title
;
 Highly active, chemo- and enantioselective Pt-SPO catalytic systems for
 the synthesis of aromatic carboxamides
;
_journal_issue 7
_journal_name_full 'Catal. Sci. Technol.'
_journal_page_first 3822
_journal_paper_doi 10.1039/C5CY00627A
_journal_volume 5
_journal_year 2015
_chemical_formula_sum 'C22 H12 N2'
_chemical_formula_weight 304.34
_chemical_name_systematic
; 
 ? 
;
_space_group_IT_number 14
_symmetry_cell_setting monoclinic
_symmetry_space_group_name_Hall '-P 2ybc'
_symmetry_space_group_name_H-M 'P 1 21/c 1'
_atom_sites_solution_hydrogens geom
_atom_sites_solution_primary direct
_atom_sites_solution_secondary difmap
_audit_creation_method SHELXL-97
_audit_update_record
;
2015-04-27 deposited with the CCDC.
2015-05-26 downloaded from the CCDC.
;
_cell_angle_alpha 90.00
_cell_angle_beta 95.514(3)
_cell_angle_gamma 90.00
_cell_formula_units_Z 4
_cell_length_a 12.3869(6)
_cell_length_b 7.7560(4)
_cell_length_c 16.0899(8)
_cell_measurement_reflns_used 5201
_cell_measurement_temperature 100(2)
_cell_measurement_theta_max 36.03
_cell_measurement_theta_min 2.90
_cell_volume 1538.65(13)
_computing_cell_refinement 'Bruker APEX2 v2009.1-0'
_computing_data_collection 'Bruker APEX2 v2009.1-0'
_computing_data_reduction 'Bruker SAINT V7.60A'
_computing_molecular_graphics 'Bruker SHELXTL'
_computing_publication_material 'Bruker SHELXTL'
_computing_structure_refinement 'SHELXS-97 (Sheldrick, 2008)'
_computing_structure_solution 'SHELXS-97 (Sheldrick, 2008)'
_diffrn_ambient_temperature 100(2)
_diffrn_detector_area_resol_mean 512
_diffrn_detector_type '4K CCD area detector APEX II'
_diffrn_measured_fraction_theta_full 0.990
_diffrn_measured_fraction_theta_max 0.990
_diffrn_measurement_device_type 'Kappa 4-axis goniometer bruker-nonius'
_diffrn_measurement_method
;
 Fullsphere data collection, phi and omega scans
;
_diffrn_measurement_specimen_support 'magnetic support whith 10 micron nylon fiber cryoloop'
_diffrn_radiation_monochromator 'Multilayer Montel 200 mirrors'
_diffrn_radiation_type MoK\a
_diffrn_radiation_wavelength 0.71073
_diffrn_reflns_av_R_equivalents 0.0000
_diffrn_reflns_av_sigmaI/netI 0.0541
_diffrn_reflns_limit_h_max 20
_diffrn_reflns_limit_h_min -20
_diffrn_reflns_limit_k_max 12
_diffrn_reflns_limit_k_min 0
_diffrn_reflns_limit_l_max 26
_diffrn_reflns_limit_l_min 0
_diffrn_reflns_number 7412
_diffrn_reflns_theta_full 36.38
_diffrn_reflns_theta_max 36.38
_diffrn_reflns_theta_min 1.65
_diffrn_source 'rotating anode X-ray tube'
_diffrn_source_current 70
_diffrn_source_power 50
_diffrn_source_size '3 mm x 0.3 mm fine focus'
_diffrn_source_type 'Bruker-Nonius FR 591'
_exptl_absorpt_coefficient_mu 0.078
_exptl_absorpt_correction_T_max 1.0
_exptl_absorpt_correction_T_min 0.9770
_exptl_absorpt_correction_type empirical
_exptl_absorpt_process_details
; 
 TWINABS Version 2008/4 Bruker AXS
 Blessing, Acta Cryst. (1995) A51 33-38
;
_exptl_crystal_colour colourless
_exptl_crystal_density_diffrn 1.314
_exptl_crystal_density_method 'not measured'
_exptl_crystal_description Block
_exptl_crystal_F_000 632
_exptl_crystal_size_max 0.40
_exptl_crystal_size_mid 0.30
_exptl_crystal_size_min 0.10
_refine_diff_density_max 0.737
_refine_diff_density_min -0.284
_refine_diff_density_rms 0.087
_refine_ls_extinction_method none
_refine_ls_goodness_of_fit_ref 0.971
_refine_ls_hydrogen_treatment noref
_refine_ls_matrix_type full
_refine_ls_number_parameters 217
_refine_ls_number_reflns 7412
_refine_ls_number_restraints 0
_refine_ls_restrained_S_all 0.971
_refine_ls_R_factor_all 0.0888
_refine_ls_R_factor_gt 0.0610
_refine_ls_shift/su_max 0.000
_refine_ls_shift/su_mean 0.000
_refine_ls_structure_factor_coef Fsqd
_refine_ls_weighting_details 'calc w=1/[\s^2^(Fo^2^)+(0.1086P)^2^+0.0000P] where P=(Fo^2^+2Fc^2^)/3'
_refine_ls_weighting_scheme calc
_refine_ls_wR_factor_gt 0.1588
_refine_ls_wR_factor_ref 0.1710
_reflns_number_gt 4819
_reflns_number_total 7412
_reflns_threshold_expression >2sigma(I)
_cod_data_source_file c5cy00627a2.cif
_cod_data_source_block hg492f3-4
_cod_depositor_comments
;
The following automatic conversions were performed:
'_diffrn_measurement_specimen_suppport' tag replaced with
'_diffrn_measurement_specimen_support' tag as specified in the
replacement file
'/usr/data/users/saulius/crontab/automatic-downloads/rss-feeds/RSC/lib/lists/replacement-tags.lst'.

Automatic conversion script
Id: cif_correct_tags 3376 2015-05-07 07:48:27Z andrius 

The following automatic conversions were performed:

'_symmetry_cell_setting' value 'Monoclinic' changed to 'monoclinic'
according to
/usr/data/users/saulius/crontab/automatic-downloads/rss-feeds/RSC/lib/dictionaries/cif_core.dic
dictionary named 'cif_core.dic' version 2.4.2 from 2011-04-26.

Automatic conversion script
Id: cif_fix_values 3271 2015-04-21 07:52:19Z andrius 

 Adding full bibliography for 1520028--1520034.cif.
;
_cod_original_sg_symbol_H-M P2(1)/c
_cod_database_code 1520031

loop_
_symmetry_equiv_pos_as_xyz
'x, y, z'
'-x, y+1/2, -z+1/2'
'-x, -y, -z'
'x, -y-1/2, z-1/2'

loop_
_atom_site_label
_atom_site_type_symbol
_atom_site_fract_x
_atom_site_fract_y
_atom_site_fract_z
_atom_site_U_iso_or_equiv
_atom_site_adp_type
_atom_site_occupancy
_atom_site_symmetry_multiplicity
_atom_site_calc_flag
_atom_site_refinement_flags
C1 C 0.31009(6) 0.61949(11) 0.15085(6) 0.01715(16) Uani 1 1 d .
N1 N 0.23649(7) 1.02007(12) 0.22244(7) 0.0316(2) Uani 1 1 d .
C2 C 0.35874(7) 0.77338(12) 0.17679(6) 0.01947(17) Uani 1 1 d .
N2 N 0.27105(7) 0.44329(13) 0.35207(6) 0.0304(2) Uani 1 1 d .
C3 C 0.47186(7) 0.79971(13) 0.17725(6) 0.02183(18) Uani 1 1 d .
H3 H 0.5034 0.9066 0.1954 0.026 Uiso 1 1 calc R
C4 C 0.53517(7) 0.67012(12) 0.15139(6) 0.02153(18) Uani 1 1 d .
H4 H 0.6112 0.6872 0.1519 0.026 Uiso 1 1 calc R
C5 C 0.48934(6) 0.51084(12) 0.12388(6) 0.01866(17) Uani 1 1 d .
C6 C 0.55433(7) 0.37570(13) 0.09667(7) 0.02416(19) Uani 1 1 d .
H6 H 0.6305 0.3914 0.0977 0.029 Uiso 1 1 calc R
C7 C 0.50895(8) 0.22303(14) 0.06888(7) 0.0271(2) Uani 1 1 d .
H7 H 0.5535 0.1337 0.0506 0.033 Uiso 1 1 calc R
C8 C 0.39620(8) 0.19808(13) 0.06739(7) 0.0264(2) Uani 1 1 d .
H8 H 0.3650 0.0924 0.0472 0.032 Uiso 1 1 calc R
C9 C 0.33119(7) 0.32430(12) 0.09468(6) 0.02153(18) Uani 1 1 d .
H9 H 0.2555 0.3046 0.0944 0.026 Uiso 1 1 calc R
C10 C 0.37566(6) 0.48427(11) 0.12338(6) 0.01763(16) Uani 1 1 d .
C11 C 0.19030(6) 0.60133(11) 0.15186(6) 0.01707(16) Uani 1 1 d .
C12 C 0.14720(7) 0.53404(12) 0.22113(6) 0.01877(17) Uani 1 1 d .
C13 C 0.03352(7) 0.52750(12) 0.22665(6) 0.02058(18) Uani 1 1 d .
H13 H 0.0056 0.4784 0.2743 0.025 Uiso 1 1 calc R
C14 C -0.03506(7) 0.59237(12) 0.16306(6) 0.02078(18) Uani 1 1 d .
H14 H -0.1110 0.5907 0.1672 0.025 Uiso 1 1 calc R
C15 C 0.00529(6) 0.66223(11) 0.09089(6) 0.01793(16) Uani 1 1 d .
C16 C -0.06579(7) 0.73069(13) 0.02480(6) 0.02219(18) Uani 1 1 d .
H16 H -0.1416 0.7326 0.0295 0.027 Uiso 1 1 calc R
C17 C -0.02661(8) 0.79389(13) -0.04543(7) 0.0255(2) Uani 1 1 d .
H17 H -0.0751 0.8393 -0.0894 0.031 Uiso 1 1 calc R
C18 C 0.08557(8) 0.79196(14) -0.05289(7) 0.0262(2) Uani 1 1 d .
H18 H 0.1121 0.8338 -0.1026 0.031 Uiso 1 1 calc R
C19 C 0.15704(7) 0.73072(13) 0.01025(6) 0.02230(18) Uani 1 1 d .
H19 H 0.2327 0.7328 0.0047 0.027 Uiso 1 1 calc R
C20 C 0.11879(6) 0.66411(11) 0.08402(6) 0.01717(16) Uani 1 1 d .
C21 C 0.29139(7) 0.91091(13) 0.20280(7) 0.02343(19) Uani 1 1 d .
C22 C 0.21801(7) 0.48001(12) 0.29242(6) 0.02227(19) Uani 1 1 d .

loop_
_atom_site_aniso_label
_atom_site_aniso_U_11
_atom_site_aniso_U_22
_atom_site_aniso_U_33
_atom_site_aniso_U_23
_atom_site_aniso_U_13
_atom_site_aniso_U_12
C1 0.0145(3) 0.0203(4) 0.0168(4) -0.0004(3) 0.0025(3) -0.0003(3)
N1 0.0250(4) 0.0305(5) 0.0408(6) -0.0092(4) 0.0112(4) -0.0012(3)
C2 0.0163(3) 0.0221(4) 0.0206(4) -0.0023(3) 0.0045(3) -0.0009(3)
N2 0.0257(4) 0.0375(5) 0.0285(5) 0.0044(4) 0.0047(3) 0.0083(3)
C3 0.0168(3) 0.0247(4) 0.0244(5) -0.0027(4) 0.0039(3) -0.0034(3)
C4 0.0149(3) 0.0263(4) 0.0237(5) 0.0002(4) 0.0033(3) -0.0016(3)
C5 0.0151(3) 0.0229(4) 0.0182(4) 0.0004(3) 0.0032(3) 0.0016(3)
C6 0.0187(4) 0.0299(5) 0.0244(5) -0.0004(4) 0.0051(3) 0.0045(3)
C7 0.0256(4) 0.0271(5) 0.0294(5) -0.0033(4) 0.0067(4) 0.0071(4)
C8 0.0268(4) 0.0224(4) 0.0301(5) -0.0051(4) 0.0041(4) 0.0024(3)
C9 0.0194(4) 0.0212(4) 0.0240(5) -0.0026(3) 0.0024(3) 0.0002(3)
C10 0.0161(3) 0.0205(4) 0.0165(4) 0.0001(3) 0.0024(3) 0.0010(3)
C11 0.0148(3) 0.0178(4) 0.0190(4) -0.0016(3) 0.0036(3) -0.0004(3)
C12 0.0165(3) 0.0205(4) 0.0197(4) 0.0001(3) 0.0035(3) 0.0000(3)
C13 0.0178(3) 0.0245(4) 0.0203(4) -0.0001(3) 0.0061(3) -0.0016(3)
C14 0.0151(3) 0.0247(4) 0.0231(4) -0.0021(4) 0.0045(3) -0.0020(3)
C15 0.0156(3) 0.0183(4) 0.0199(4) -0.0020(3) 0.0018(3) -0.0012(3)
C16 0.0175(3) 0.0236(4) 0.0250(5) -0.0011(4) -0.0002(3) -0.0006(3)
C17 0.0221(4) 0.0273(5) 0.0262(5) 0.0040(4) -0.0024(3) -0.0016(3)
C18 0.0235(4) 0.0311(5) 0.0239(5) 0.0068(4) 0.0015(3) -0.0052(4)
C19 0.0180(3) 0.0261(4) 0.0230(4) 0.0019(4) 0.0034(3) -0.0033(3)
C20 0.0158(3) 0.0177(4) 0.0182(4) -0.0011(3) 0.0022(3) -0.0012(3)
C21 0.0197(4) 0.0243(4) 0.0270(5) -0.0055(4) 0.0054(3) -0.0038(3)
C22 0.0202(4) 0.0248(4) 0.0227(5) 0.0016(4) 0.0067(3) 0.0026(3)

loop_
_atom_type_symbol
_atom_type_description
_atom_type_scat_dispersion_real
_atom_type_scat_dispersion_imag
_atom_type_scat_source
C C 0.0033 0.0016 'International Tables Vol C Tables 4.2.6.8 and 6.1.1.4'
H H 0.0000 0.0000 'International Tables Vol C Tables 4.2.6.8 and 6.1.1.4'
N N 0.0061 0.0033 'International Tables Vol C Tables 4.2.6.8 and 6.1.1.4'

loop_
_geom_angle_atom_site_label_1
_geom_angle_atom_site_label_2
_geom_angle_atom_site_label_3
_geom_angle
C2 C1 C10 118.99(7)
C2 C1 C11 118.88(7)
C10 C1 C11 122.13(8)
C1 C2 C3 121.90(8)
C1 C2 C21 118.61(8)
C3 C2 C21 119.49(8)
C4 C3 C2 119.34(8)
C3 C4 C5 120.95(8)
C4 C5 C6 121.38(8)
C4 C5 C10 119.75(8)
C6 C5 C10 118.87(8)
C7 C6 C5 120.93(8)
C6 C7 C8 120.03(9)
C9 C8 C7 120.68(9)
C8 C9 C10 120.63(8)
C9 C10 C5 118.84(8)
C9 C10 C1 122.09(7)
C5 C10 C1 119.07(8)
C12 C11 C20 119.13(7)
C12 C11 C1 120.37(8)
C20 C11 C1 120.36(8)
C11 C12 C13 121.70(8)
C11 C12 C22 119.97(8)
C13 C12 C22 118.17(8)
C14 C13 C12 119.37(8)
C13 C14 C15 120.92(8)
C14 C15 C16 121.08(8)
C14 C15 C20 119.86(8)
C16 C15 C20 119.06(8)
C17 C16 C15 120.79(8)
C16 C17 C18 120.02(9)
C19 C18 C17 120.99(9)
C18 C19 C20 120.29(8)
C19 C20 C15 118.81(8)
C19 C20 C11 122.23(7)
C15 C20 C11 118.95(8)
N1 C21 C2 178.89(12)
N2 C22 C12 175.93(10)

loop_
_geom_bond_atom_site_label_1
_geom_bond_atom_site_label_2
_geom_bond_distance
C1 C2 1.3834(12)
C1 C10 1.4226(12)
C1 C11 1.4922(11)
N1 C21 1.1491(13)
C2 C3 1.4153(12)
C2 C21 1.4408(13)
N2 C22 1.1458(14)
C3 C4 1.3642(13)
C4 C5 1.4129(13)
C5 C6 1.4164(13)
C5 C10 1.4224(11)
C6 C7 1.3674(15)
C7 C8 1.4079(14)
C8 C9 1.3666(13)
C9 C10 1.4167(13)
C11 C12 1.3834(12)
C11 C20 1.4239(12)
C12 C13 1.4204(11)
C12 C22 1.4378(13)
C13 C14 1.3618(14)
C14 C15 1.4154(13)
C15 C16 1.4170(13)
C15 C20 1.4209(11)
C16 C17 1.3631(14)
C17 C18 1.4062(13)
C18 C19 1.3671(14)
C19 C20 1.4171(13)

loop_
_geom_torsion_atom_site_label_1
_geom_torsion_atom_site_label_2
_geom_torsion_atom_site_label_3
_geom_torsion_atom_site_label_4
_geom_torsion
C10 C1 C2 C3 -0.39(14)
C11 C1 C2 C3 -179.84(9)
C10 C1 C2 C21 178.67(9)
C11 C1 C2 C21 -0.77(14)
C1 C2 C3 C4 0.04(15)
C21 C2 C3 C4 -179.01(10)
C2 C3 C4 C5 0.30(15)
C3 C4 C5 C6 179.80(10)
C3 C4 C5 C10 -0.29(15)
C4 C5 C6 C7 -178.93(10)
C10 C5 C6 C7 1.16(15)
C5 C6 C7 C8 -0.30(16)
C6 C7 C8 C9 -0.97(17)
C7 C8 C9 C10 1.34(17)
C8 C9 C10 C5 -0.46(15)
C8 C9 C10 C1 178.90(10)
C4 C5 C10 C9 179.31(9)
C6 C5 C10 C9 -0.78(13)
C4 C5 C10 C1 -0.07(13)
C6 C5 C10 C1 179.85(9)
C2 C1 C10 C9 -178.96(9)
C11 C1 C10 C9 0.47(14)
C2 C1 C10 C5 0.40(13)
C11 C1 C10 C5 179.82(8)
C2 C1 C11 C12 -92.19(11)
C10 C1 C11 C12 88.38(11)
C2 C1 C11 C20 83.39(11)
C10 C1 C11 C20 -96.03(11)
C20 C11 C12 C13 -0.62(13)
C1 C11 C12 C13 175.02(8)
C20 C11 C12 C22 -176.09(8)
C1 C11 C12 C22 -0.45(13)
C11 C12 C13 C14 -1.44(14)
C22 C12 C13 C14 174.11(9)
C12 C13 C14 C15 1.52(14)
C13 C14 C15 C16 -179.65(9)
C13 C14 C15 C20 0.42(14)
C14 C15 C16 C17 -178.36(9)
C20 C15 C16 C17 1.56(14)
C15 C16 C17 C18 -0.11(16)
C16 C17 C18 C19 -1.42(16)
C17 C18 C19 C20 1.44(16)
C18 C19 C20 C15 0.04(14)
C18 C19 C20 C11 -179.06(9)
C14 C15 C20 C19 178.41(9)
C16 C15 C20 C19 -1.52(13)
C14 C15 C20 C11 -2.46(13)
C16 C15 C20 C11 177.61(8)
C12 C11 C20 C19 -178.37(9)
C1 C11 C20 C19 5.99(13)
C12 C11 C20 C15 2.53(13)
C1 C11 C20 C15 -173.11(8)
C1 C2 C21 N1 -44(6)
C3 C2 C21 N1 135(6)
C11 C12 C22 N2 125.4(15)
C13 C12 C22 N2 -50.2(16)
